data_1547007
loop_
_publ_author_name
'Li, Shuang'
'Zhang, Pengpeng'
'Li, Yuanhe'
'Lu, Shumin'
'Gong, Jianxian'
'Yang, Zhen'

_publ_section_title
;
 Diastereoselective Synthesis of Diquinanes and Triquinanes Bearing
 Vicinal Quaternary Carbon Stereocenters from Acyclic Allene-based
 Precursors via a Cascade Reaction.
;
_journal_issue 17
_journal_name_full 'Organic letters'
_journal_page_first 4416
_journal_page_last 4419
_journal_paper_doi 10.1021/acs.orglett.7b01733
_journal_volume 19
_journal_year 2017
_chemical_formula_moiety 'C13 H22 O4'
_chemical_formula_sum 'C13 H22 O4'
_chemical_formula_weight 242.30
_space_group_crystal_system triclinic
_space_group_IT_number 2
_space_group_name_Hall '-P 1'
_space_group_name_H-M_alt 'P -1'
_symmetry_space_group_name_Hall '-P 1'
_symmetry_space_group_name_H-M 'P -1'
_atom_sites_solution_hydrogens geom
_atom_sites_solution_primary dual
_audit_creation_date 2017-07-26
_audit_creation_method
;
Olex2 1.2
(compiled 2017.03.28 svn.r3405 for OlexSys, GUI svn.r5337)
;
_cell_angle_alpha 75.657(5)
_cell_angle_beta 86.929(5)
_cell_angle_gamma 87.177(4)
_cell_formula_units_Z 4
_cell_length_a 9.8273(9)
_cell_length_b 11.3792(11)
_cell_length_c 11.6772(11)
_cell_measurement_reflns_used 9822
_cell_measurement_temperature 298
_cell_measurement_theta_max 61.23
_cell_measurement_theta_min 4.01
_cell_volume 1262.4(2)
_computing_cell_refinement 'SAINT v8.37A (Bruker, 2015)'
_computing_data_reduction 'SAINT v8.37A (Bruker, 2015)'
_computing_molecular_graphics 'Olex2 (Dolomanov et al., 2009)'
_computing_publication_material 'Olex2 (Dolomanov et al., 2009)'
_computing_structure_refinement 'ShelXL (Sheldrick, 2015)'
_computing_structure_solution 'ShelXT (Sheldrick, 2015)'
_diffrn_ambient_temperature 298
_diffrn_detector 'Bruker APEX2 area detector'
_diffrn_detector_area_resol_mean 7.9
_diffrn_detector_type 'CCD area detector'
_diffrn_measured_fraction_theta_full 0.979
_diffrn_measured_fraction_theta_max 0.979
_diffrn_measurement_device 'three-circle diffractometer'
_diffrn_measurement_device_type 'Bruker APEX-II CCD'
_diffrn_measurement_method '\f and \w scans'
_diffrn_radiation_monochromator 'mirror optics'
_diffrn_radiation_probe x-ray
_diffrn_radiation_type CuK\a
_diffrn_radiation_wavelength 1.54178
_diffrn_reflns_av_unetI/netI 0.0307
_diffrn_reflns_Laue_measured_fraction_full 0.979
_diffrn_reflns_Laue_measured_fraction_max 0.979
_diffrn_reflns_limit_h_max 11
_diffrn_reflns_limit_h_min -11
_diffrn_reflns_limit_k_max 12
_diffrn_reflns_limit_k_min -12
_diffrn_reflns_limit_l_max 13
_diffrn_reflns_limit_l_min 0
_diffrn_reflns_number 3795
_diffrn_reflns_point_group_measured_fraction_full 0.979
_diffrn_reflns_point_group_measured_fraction_max 0.979
_diffrn_reflns_theta_full 61.428
_diffrn_reflns_theta_max 61.428
_diffrn_reflns_theta_min 3.911
_diffrn_source 'microfocus sealed X-ray tube'
_diffrn_source_type 'Incoatec I\ms'
_diffrn_standards_number 0
_exptl_absorpt_coefficient_mu 0.760
_exptl_absorpt_correction_T_max 0.752
_exptl_absorpt_correction_T_min 0.628
_exptl_absorpt_correction_type multi-scan
_exptl_absorpt_process_details
;
 TWINABS-2012/1 (Bruker,2012) was used for absorption correction.
 
For component 1:
 wR2(int) was 0.1323 before and 0.0568 after correction.
 The Ratio of minimum to maximum transmission not present.
 The \l/2 correction factor is Not present
 
For component 2:
 wR2(int) was 0.1317 before and 0.0620 after correction.
 The Ratio of minimum to maximum transmission is 0.84.
 The \l/2 correction factor is Not present

Final HKLF 4 output contains 38790 reflections, Rint = 0.0437
 (29121 with I > 3sig(I), Rint = 0.0407)
;
_exptl_crystal_colour colourless
_exptl_crystal_colour_primary colourless
_exptl_crystal_density_diffrn 1.275
_exptl_crystal_description needle
_exptl_crystal_F_000 528
_exptl_crystal_size_max 0.43
_exptl_crystal_size_mid 0.36
_exptl_crystal_size_min 0.28
_refine_diff_density_max 0.203
_refine_diff_density_min -0.159
_refine_diff_density_rms 0.035
_refine_ls_extinction_method none
_refine_ls_goodness_of_fit_ref 1.045
_refine_ls_hydrogen_treatment constr
_refine_ls_matrix_type full
_refine_ls_number_parameters 328
_refine_ls_number_reflns 3795
_refine_ls_number_restraints 28
_refine_ls_restrained_S_all 1.047
_refine_ls_R_factor_all 0.0570
_refine_ls_R_factor_gt 0.0433
_refine_ls_shift/su_max 0.003
_refine_ls_shift/su_mean 0.000
_refine_ls_structure_factor_coef Fsqd
_refine_ls_weighting_details 'w=1/[\s^2^(Fo^2^)+(0.0422P)^2^+0.3710P] where P=(Fo^2^+2Fc^2^)/3'
_refine_ls_weighting_scheme calc
_refine_ls_wR_factor_gt 0.0961
_refine_ls_wR_factor_ref 0.1039
_reflns_Friedel_coverage 0.000
_reflns_number_gt 3163
_reflns_number_total 3795
_reflns_threshold_expression 'I > 2\s(I)'
_cod_data_source_file ol7b01733_si_002.cif
_cod_data_source_block cu_cxy0094_0m_4
_cod_database_code 1547007
_shelx_shelxl_version_number 2016/6
_shelx_space_group_comment
;
The symmetry employed for this shelxl refinement is uniquely defined
by the following loop, which should always be used as a source of
symmetry information in preference to the above space-group names.
They are only intended as comments.
;
_olex2_refinement_description
;
1. Twinned data refinement
 Scales: 0.663(2)
 0.337(2)
2. Fixed Uiso
 At 1.2 times of:
  All C(H) groups, All C(H,H) groups
 At 1.5 times of:
  All C(H,H,H) groups, All O(H) groups
3. Restrained distances
 C4A-C3A = C15-C14
 1.54 with sigma of 0.02
 C2A-C1A = C1-C2
 1.54 with sigma of 0.02
4. Uiso/Uaniso restraints and constraints
Uanis(C14) \\sim Ueq, Uanis(C15) \\sim Ueq, Uanis(C1) \\sim Ueq, Uanis(C2)
\\sim Ueq: with sigma of 0.01 and sigma for terminal atoms of 0.02
Uanis(C14) = Uanis(C3A)
Uanis(C15) = Uanis(C4A)
Uanis(C2) = Uanis(C2A)
Uanis(C1) = Uanis(C1A)
5. Others
 Sof(C3A)=Sof(H3AA)=Sof(H3AB)=Sof(C4A)=Sof(H4AA)=Sof(H4AB)=1-FVAR(1)
 Sof(C14)=Sof(H14A)=Sof(H14B)=Sof(C15)=Sof(H15A)=Sof(H15B)=FVAR(1)
 Sof(C1A)=Sof(H1AA)=Sof(H1AB)=Sof(C2A)=Sof(H2AA)=Sof(H2AB)=1-FVAR(2)
 Sof(C1)=Sof(H1A)=Sof(H1B)=Sof(C2)=Sof(H2A)=Sof(H2B)=FVAR(2)
6.a Ternary CH refined with riding coordinates:
 C3(H3A), C6(H6), C7(H7), C16(H16), C24(H24), C25(H25)
6.b Secondary CH2 refined with riding coordinates:
 C5(H5A,H5B), C9(H9A,H9B), C10(H10A,H10B), C11(H11A,H11B), C12(H12A,H12B),
 C1(H1A,H1B), C2(H2A,H2B), C1A(H1AA,H1AB), C2A(H2AA,H2AB), C18(H18A,H18B),
 C19(H19A,H19B), C20(H20A,H20B), C22(H22A,H22B), C26(H26A,H26B), C14(H14A,H14B),
  C15(H15A,H15B), C3A(H3AA,H3AB), C4A(H4AA,H4AB)
6.c Idealised Me refined as rotating group:
 C13(H13A,H13B,H13C), C23(H23A,H23B,H23C)
6.d Idealised tetrahedral OH refined as rotating group:
 O3(H3), O4(H4), O7(H7A), O8(H8)
;
_olex2_submission_special_instructions 'No special instructions were received'

loop_
_space_group_symop_operation_xyz
'x, y, z'
'-x, -y, -z'

loop_
_atom_site_label
_atom_site_type_symbol
_atom_site_fract_x
_atom_site_fract_y
_atom_site_fract_z
_atom_site_U_iso_or_equiv
_atom_site_adp_type
_atom_site_occupancy
_atom_site_site_symmetry_order
_atom_site_calc_flag
_atom_site_refinement_flags_posn
_atom_site_refinement_flags_adp
_atom_site_refinement_flags_occupancy
_atom_site_disorder_assembly
_atom_site_disorder_group
O1 O 0.27403(16) 0.82248(15) 0.72478(15) 0.0660(5) Uani 1 1 d . . . . .
O2 O 0.21230(17) 0.65648(15) 0.86583(14) 0.0611(5) Uani 1 1 d . . . . .
O3 O 0.11304(15) 0.41477(12) 0.65301(14) 0.0506(4) Uani 1 1 d . . . . .
H3 H 0.082737 0.429982 0.586642 0.076 Uiso 1 1 calc GR . . . .
O4 O -0.12051(14) 0.55009(13) 0.60105(12) 0.0472(4) Uani 1 1 d . . . . .
H4 H -0.203750 0.545947 0.607361 0.071 Uiso 1 1 calc GR . . . .
C3 C 0.1596(2) 0.7600(2) 0.7843(2) 0.0498(6) Uani 1 1 d . . . . .
H3A H 0.107360 0.812026 0.827709 0.060 Uiso 1 1 calc R . . . .
C4 C 0.0696(2) 0.72956(17) 0.69470(17) 0.0390(5) Uani 1 1 d . . . . .
C5 C 0.1423(2) 0.63379(18) 0.63845(18) 0.0422(5) Uani 1 1 d . . . . .
H5A H 0.125097 0.650575 0.554822 0.051 Uiso 1 1 calc R . . . .
H5B H 0.239936 0.631960 0.647777 0.051 Uiso 1 1 calc R . . . .
C6 C 0.0822(2) 0.51480(17) 0.70484(18) 0.0411(5) Uani 1 1 d . . . . .
H6 H 0.116193 0.493626 0.785025 0.049 Uiso 1 1 calc R . . . .
C7 C -0.0689(2) 0.54774(17) 0.71310(17) 0.0385(5) Uani 1 1 d . . . . .
H7 H -0.115068 0.487208 0.775656 0.046 Uiso 1 1 calc R . . . .
C8 C -0.0739(2) 0.67256(17) 0.74496(17) 0.0364(5) Uani 1 1 d . . . . .
C9 C -0.1801(2) 0.76346(19) 0.67640(19) 0.0475(5) Uani 1 1 d . . . . .
H9A H -0.256923 0.721175 0.659322 0.057 Uiso 1 1 calc R . . . .
H9B H -0.213251 0.820265 0.722142 0.057 Uiso 1 1 calc R . . . .
C10 C -0.1072(2) 0.8295(2) 0.5628(2) 0.0541(6) Uani 1 1 d . . . . .
H10A H -0.100615 0.780689 0.505196 0.065 Uiso 1 1 calc R . . . .
H10B H -0.153459 0.906485 0.528565 0.065 Uiso 1 1 calc R . . . .
C11 C 0.0316(2) 0.84795(19) 0.6031(2) 0.0513(6) Uani 1 1 d . . . . .
H11A H 0.028639 0.916528 0.638805 0.062 Uiso 1 1 calc R . . . .
H11B H 0.097773 0.862676 0.536913 0.062 Uiso 1 1 calc R . . . .
C12 C -0.1022(2) 0.6517(2) 0.87960(19) 0.0524(6) Uani 1 1 d . . . . .
H12A H -0.038689 0.589221 0.920162 0.063 Uiso 1 1 calc R . . . .
H12B H -0.085506 0.725891 0.902451 0.063 Uiso 1 1 calc R . . . .
C13 C -0.2472(3) 0.6140(3) 0.9203(2) 0.0717(8) Uani 1 1 d . . . . .
H13A H -0.310414 0.679105 0.887432 0.108 Uiso 1 1 calc GR . . . .
H13B H -0.255721 0.595919 1.005104 0.108 Uiso 1 1 calc GR . . . .
H13C H -0.266597 0.543326 0.894030 0.108 Uiso 1 1 calc GR . . . .
C1 C 0.3751(15) 0.7988(11) 0.8131(13) 0.074(3) Uani 0.58(2) 1 d D U P A 1
H1A H 0.359950 0.851132 0.867064 0.088 Uiso 0.58(2) 1 calc R . P A 1
H1B H 0.466450 0.809245 0.777334 0.088 Uiso 0.58(2) 1 calc R . P A 1
C2 C 0.352(2) 0.6672(12) 0.8756(15) 0.070(3) Uani 0.58(2) 1 d D U P A 1
H2A H 0.405335 0.612761 0.836833 0.083 Uiso 0.58(2) 1 calc R . P A 1
H2B H 0.376076 0.650006 0.957769 0.083 Uiso 0.58(2) 1 calc R . P A 1
C1A C 0.397(2) 0.7752(17) 0.7796(16) 0.074(3) Uani 0.42(2) 1 d D . P A 2
H1AA H 0.449361 0.838978 0.795802 0.088 Uiso 0.42(2) 1 calc R . P A 2
H1AB H 0.452820 0.731818 0.731342 0.088 Uiso 0.42(2) 1 calc R . P A 2
C2A C 0.344(3) 0.689(2) 0.894(2) 0.070(3) Uani 0.42(2) 1 d D . P A 2
H2AA H 0.404569 0.618180 0.916589 0.083 Uiso 0.42(2) 1 calc R . P A 2
H2AB H 0.335886 0.729815 0.958247 0.083 Uiso 0.42(2) 1 calc R . P A 2
O5 O 0.74359(16) 0.17652(16) 0.87046(14) 0.0626(5) Uani 1 1 d . . . . .
O6 O 0.83462(16) 0.08757(16) 0.72901(16) 0.0678(5) Uani 1 1 d . . . . .
O7 O 0.60119(15) 0.51937(12) 0.65652(13) 0.0500(4) Uani 1 1 d . . . . .
H7A H 0.567989 0.537151 0.591227 0.075 Uiso 1 1 calc GR . . . .
O8 O 0.38963(13) 0.40354(12) 0.60210(12) 0.0451(4) Uani 1 1 d . . . . .
H8 H 0.306153 0.407196 0.608926 0.068 Uiso 1 1 calc GR . . . .
C16 C 0.7100(2) 0.1124(2) 0.7867(2) 0.0504(6) Uani 1 1 d . . . . .
H16 H 0.669042 0.035762 0.828096 0.060 Uiso 1 1 calc R . . . .
C17 C 0.6131(2) 0.18431(17) 0.69537(17) 0.0386(5) Uani 1 1 d . . . . .
C18 C 0.5963(2) 0.1108(2) 0.6030(2) 0.0529(6) Uani 1 1 d . . . . .
H18A H 0.665220 0.130991 0.539361 0.063 Uiso 1 1 calc R . . . .
H18B H 0.603817 0.024394 0.639110 0.063 Uiso 1 1 calc R . . . .
C19 C 0.4551(2) 0.1466(2) 0.5572(2) 0.0562(6) Uani 1 1 d . . . . .
H19A H 0.422009 0.086434 0.520507 0.067 Uiso 1 1 calc R . . . .
H19B H 0.454387 0.224923 0.500463 0.067 Uiso 1 1 calc R . . . .
C20 C 0.3705(2) 0.15195(19) 0.66864(19) 0.0481(5) Uani 1 1 d . . . . .
H20A H 0.345585 0.071139 0.712161 0.058 Uiso 1 1 calc R . . . .
H20B H 0.287782 0.201428 0.648950 0.058 Uiso 1 1 calc R . . . .
C21 C 0.4609(2) 0.20867(17) 0.74240(17) 0.0366(5) Uani 1 1 d . . . . .
C22 C 0.4306(2) 0.1568(2) 0.87560(19) 0.0526(6) Uani 1 1 d . . . . .
H22A H 0.466836 0.073813 0.897714 0.063 Uiso 1 1 calc R . . . .
H22B H 0.477774 0.203421 0.919272 0.063 Uiso 1 1 calc R . . . .
C23 C 0.2796(3) 0.1581(3) 0.9120(2) 0.0699(7) Uani 1 1 d . . . . .
H23A H 0.239273 0.237053 0.879243 0.105 Uiso 1 1 calc GR . . . .
H23B H 0.268984 0.139357 0.996692 0.105 Uiso 1 1 calc GR . . . .
H23C H 0.235174 0.098613 0.882932 0.105 Uiso 1 1 calc GR . . . .
C24 C 0.4442(2) 0.34931(17) 0.71437(17) 0.0373(5) Uani 1 1 d . . . . .
H24 H 0.389934 0.374680 0.777536 0.045 Uiso 1 1 calc R . . . .
C25 C 0.5887(2) 0.39214(17) 0.70803(18) 0.0393(5) Uani 1 1 d . . . . .
H25 H 0.621475 0.373918 0.788578 0.047 Uiso 1 1 calc R . . . .
C26 C 0.6669(2) 0.31081(18) 0.64155(18) 0.0406(5) Uani 1 1 d . . . . .
H26A H 0.764081 0.311867 0.652057 0.049 Uiso 1 1 calc R . . . .
H26B H 0.650328 0.336350 0.557714 0.049 Uiso 1 1 calc R . . . .
C14 C 0.888(2) 0.1731(15) 0.8767(16) 0.070(3) Uani 0.549(18) 1 d D U P B 1
H14A H 0.915185 0.149473 0.958111 0.084 Uiso 0.549(18) 1 calc R . P B 1
H14B H 0.925058 0.251258 0.838472 0.084 Uiso 0.549(18) 1 calc R . P B 1
C15 C 0.9339(15) 0.0786(12) 0.8114(13) 0.069(2) Uani 0.549(18) 1 d D U P B 1
H15A H 1.023042 0.095836 0.772615 0.083 Uiso 0.549(18) 1 calc R . P B 1
H15B H 0.937665 -0.001747 0.864608 0.083 Uiso 0.549(18) 1 calc R . P B 1
C3A C 0.880(3) 0.145(2) 0.8982(19) 0.070(3) Uani 0.451(18) 1 d D . P B 2
H3AA H 0.885667 0.073076 0.962779 0.084 Uiso 0.451(18) 1 calc R . P B 2
H3AB H 0.922052 0.211057 0.920764 0.084 Uiso 0.451(18) 1 calc R . P B 2
C4A C 0.9486(18) 0.1223(15) 0.7858(15) 0.069(2) Uani 0.451(18) 1 d D . P B 2
H4AA H 0.989402 0.194941 0.737393 0.083 Uiso 0.451(18) 1 calc R . P B 2
H4AB H 1.017884 0.057420 0.803371 0.083 Uiso 0.451(18) 1 calc R . P B 2

loop_
_atom_site_aniso_label
_atom_site_aniso_U_11
_atom_site_aniso_U_22
_atom_site_aniso_U_33
_atom_site_aniso_U_23
_atom_site_aniso_U_13
_atom_site_aniso_U_12
O1 0.0532(11) 0.0605(10) 0.0804(12) -0.0035(9) -0.0139(9) -0.0250(8)
O2 0.0540(11) 0.0633(10) 0.0622(10) -0.0019(8) -0.0184(8) -0.0158(8)
O3 0.0436(9) 0.0444(8) 0.0679(10) -0.0232(8) -0.0062(7) 0.0085(7)
O4 0.0352(9) 0.0561(9) 0.0568(9) -0.0253(7) -0.0028(7) -0.0045(7)
C3 0.0444(14) 0.0486(13) 0.0582(14) -0.0145(11) -0.0045(11) -0.0102(10)
C4 0.0371(12) 0.0370(11) 0.0430(11) -0.0095(9) -0.0005(9) -0.0054(9)
C5 0.0297(12) 0.0502(12) 0.0474(12) -0.0135(10) 0.0017(9) -0.0039(9)
C6 0.0384(13) 0.0370(11) 0.0494(12) -0.0139(9) -0.0024(9) 0.0023(9)
C7 0.0351(13) 0.0358(11) 0.0427(11) -0.0059(9) 0.0013(9) -0.0045(9)
C8 0.0335(12) 0.0362(10) 0.0404(11) -0.0115(9) 0.0007(8) -0.0015(8)
C9 0.0382(13) 0.0413(12) 0.0631(14) -0.0136(10) -0.0033(10) 0.0034(9)
C10 0.0531(15) 0.0422(13) 0.0600(14) 0.0022(11) -0.0104(11) 0.0000(10)
C11 0.0530(15) 0.0393(12) 0.0572(13) -0.0032(10) 0.0000(11) -0.0063(10)
C12 0.0510(15) 0.0622(15) 0.0464(13) -0.0190(11) 0.0049(10) -0.0048(11)
C13 0.0647(19) 0.093(2) 0.0587(16) -0.0235(14) 0.0216(13) -0.0199(15)
C1 0.055(5) 0.074(4) 0.093(6) -0.016(3) -0.017(4) -0.021(3)
C2 0.054(3) 0.073(5) 0.083(5) -0.017(3) -0.022(3) -0.012(4)
C1A 0.055(5) 0.074(4) 0.093(6) -0.016(3) -0.017(4) -0.021(3)
C2A 0.054(3) 0.073(5) 0.083(5) -0.017(3) -0.022(3) -0.012(4)
O5 0.0514(11) 0.0815(12) 0.0612(10) -0.0280(9) -0.0237(8) 0.0141(8)
O6 0.0440(10) 0.0793(12) 0.0892(12) -0.0392(10) -0.0184(9) 0.0213(8)
O7 0.0463(10) 0.0384(8) 0.0659(10) -0.0119(7) -0.0061(7) -0.0073(7)
O8 0.0324(9) 0.0460(8) 0.0518(9) -0.0029(7) -0.0039(6) 0.0035(7)
C16 0.0423(14) 0.0485(13) 0.0615(14) -0.0148(11) -0.0140(11) 0.0062(10)
C17 0.0346(12) 0.0395(11) 0.0447(11) -0.0162(9) -0.0065(9) 0.0036(9)
C18 0.0516(15) 0.0526(13) 0.0621(14) -0.0293(11) -0.0085(11) 0.0080(11)
C19 0.0577(16) 0.0579(14) 0.0653(15) -0.0365(12) -0.0190(12) 0.0053(11)
C20 0.0430(13) 0.0416(12) 0.0630(14) -0.0173(10) -0.0122(10) -0.0007(10)
C21 0.0344(12) 0.0355(10) 0.0397(11) -0.0085(8) -0.0047(8) -0.0007(8)
C22 0.0508(15) 0.0535(14) 0.0479(13) -0.0015(11) -0.0020(10) -0.0046(11)
C23 0.0586(18) 0.0832(19) 0.0604(16) -0.0045(14) 0.0121(12) -0.0133(14)
C24 0.0351(12) 0.0397(11) 0.0387(11) -0.0135(9) 0.0014(9) 0.0002(9)
C25 0.0366(13) 0.0351(11) 0.0465(12) -0.0099(9) -0.0021(9) -0.0031(9)
C26 0.0295(12) 0.0476(12) 0.0444(11) -0.0112(9) 0.0001(9) -0.0010(9)
C14 0.057(3) 0.076(6) 0.080(6) -0.018(5) -0.026(4) -0.003(5)
C15 0.046(3) 0.072(6) 0.089(5) -0.017(5) -0.018(3) 0.003(5)
C3A 0.057(3) 0.076(6) 0.080(6) -0.018(5) -0.026(4) -0.003(5)
C4A 0.046(3) 0.072(6) 0.089(5) -0.017(5) -0.018(3) 0.003(5)

loop_
_atom_type_symbol
_atom_type_description
_atom_type_scat_dispersion_real
_atom_type_scat_dispersion_imag
_atom_type_scat_source
C C 0.0181 0.0091 'International Tables Vol C Tables 4.2.6.8 and 6.1.1.4'
H H 0.0000 0.0000 'International Tables Vol C Tables 4.2.6.8 and 6.1.1.4'
O O 0.0492 0.0322 'International Tables Vol C Tables 4.2.6.8 and 6.1.1.4'

loop_
_geom_angle_atom_site_label_1
_geom_angle_atom_site_label_2
_geom_angle_atom_site_label_3
_geom_angle
C3 O1 C1 103.7(6)
C3 O1 C1A 111.8(7)
C3 O2 C2A 105.5(9)
C2 O2 C3 109.8(6)
C6 O3 H3 109.5
C7 O4 H4 109.5
O1 C3 H3A 109.2
O1 C3 C4 109.50(17)
O2 C3 O1 106.09(17)
O2 C3 H3A 109.2
O2 C3 C4 113.42(17)
C4 C3 H3A 109.2
C3 C4 C5 110.02(17)
C3 C4 C8 116.32(16)
C3 C4 C11 108.51(16)
C5 C4 C8 104.47(15)
C5 C4 C11 112.95(17)
C11 C4 C8 104.56(16)
C4 C5 H5A 110.8
C4 C5 H5B 110.8
H5A C5 H5B 108.9
C6 C5 C4 104.69(15)
C6 C5 H5A 110.8
C6 C5 H5B 110.8
O3 C6 C5 115.22(16)
O3 C6 H6 108.2
O3 C6 C7 113.96(16)
C5 C6 H6 108.2
C5 C6 C7 102.76(16)
C7 C6 H6 108.2
O4 C7 C6 106.33(16)
O4 C7 H7 110.4
O4 C7 C8 114.73(16)
C6 C7 H7 110.4
C6 C7 C8 104.16(15)
C8 C7 H7 110.4
C7 C8 C4 104.26(15)
C9 C8 C4 104.04(15)
C9 C8 C7 113.21(16)
C9 C8 C12 110.74(17)
C12 C8 C4 115.91(16)
C12 C8 C7 108.60(16)
C8 C9 H9A 110.5
C8 C9 H9B 110.5
H9A C9 H9B 108.7
C10 C9 C8 106.03(17)
C10 C9 H9A 110.5
C10 C9 H9B 110.5
C9 C10 H10A 111.2
C9 C10 H10B 111.2
H10A C10 H10B 109.1
C11 C10 C9 102.83(18)
C11 C10 H10A 111.2
C11 C10 H10B 111.2
C4 C11 H11A 110.6
C4 C11 H11B 110.6
C10 C11 C4 105.68(16)
C10 C11 H11A 110.6
C10 C11 H11B 110.6
H11A C11 H11B 108.7
C8 C12 H12A 108.8
C8 C12 H12B 108.8
H12A C12 H12B 107.7
C13 C12 C8 113.72(19)
C13 C12 H12A 108.8
C13 C12 H12B 108.8
C12 C13 H13A 109.5
C12 C13 H13B 109.5
C12 C13 H13C 109.5
H13A C13 H13B 109.5
H13A C13 H13C 109.5
H13B C13 H13C 109.5
O1 C1 H1A 111.3
O1 C1 H1B 111.3
O1 C1 C2 102.1(12)
H1A C1 H1B 109.2
C2 C1 H1A 111.3
C2 C1 H1B 111.3
O2 C2 C1 103.0(13)
O2 C2 H2A 111.2
O2 C2 H2B 111.2
C1 C2 H2A 111.2
C1 C2 H2B 111.2
H2A C2 H2B 109.1
O1 C1A H1AA 111.4
O1 C1A H1AB 111.4
O1 C1A C2A 101.8(17)
H1AA C1A H1AB 109.3
C2A C1A H1AA 111.4
C2A C1A H1AB 111.4
O2 C2A C1A 104.2(19)
O2 C2A H2AA 110.9
O2 C2A H2AB 110.9
C1A C2A H2AA 110.9
C1A C2A H2AB 110.9
H2AA C2A H2AB 108.9
C16 O5 C14 108.5(7)
C3A O5 C16 107.3(8)
C16 O6 C4A 110.3(7)
C15 O6 C16 105.8(6)
C25 O7 H7A 109.5
C24 O8 H8 109.5
O5 C16 H16 109.4
O5 C16 C17 113.06(17)
O6 C16 O5 106.14(17)
O6 C16 H16 109.4
O6 C16 C17 109.35(18)
C17 C16 H16 109.4
C16 C17 C18 107.96(16)
C16 C17 C21 116.52(17)
C16 C17 C26 109.93(17)
C18 C17 C21 104.69(15)
C26 C17 C18 113.18(17)
C26 C17 C21 104.62(15)
C17 C18 H18A 110.7
C17 C18 H18B 110.7
H18A C18 H18B 108.8
C19 C18 C17 105.06(16)
C19 C18 H18A 110.7
C19 C18 H18B 110.7
C18 C19 H19A 111.2
C18 C19 H19B 111.2
C18 C19 C20 102.88(18)
H19A C19 H19B 109.1
C20 C19 H19A 111.2
C20 C19 H19B 111.2
C19 C20 H20A 110.5
C19 C20 H20B 110.5
C19 C20 C21 105.93(17)
H20A C20 H20B 108.7
C21 C20 H20A 110.5
C21 C20 H20B 110.5
C20 C21 C17 104.33(15)
C20 C21 C22 110.81(17)
C20 C21 C24 113.07(16)
C22 C21 C17 115.73(16)
C22 C21 C24 108.72(16)
C24 C21 C17 104.10(15)
C21 C22 H22A 108.8
C21 C22 H22B 108.8
H22A C22 H22B 107.7
C23 C22 C21 113.95(19)
C23 C22 H22A 108.8
C23 C22 H22B 108.8
C22 C23 H23A 109.5
C22 C23 H23B 109.5
C22 C23 H23C 109.5
H23A C23 H23B 109.5
H23A C23 H23C 109.5
H23B C23 H23C 109.5
O8 C24 C21 114.22(15)
O8 C24 H24 110.6
O8 C24 C25 106.16(15)
C21 C24 H24 110.6
C25 C24 C21 104.40(15)
C25 C24 H24 110.6
O7 C25 C24 113.99(16)
O7 C25 H25 108.3
O7 C25 C26 114.65(16)
C24 C25 H25 108.3
C26 C25 C24 102.96(15)
C26 C25 H25 108.3
C17 C26 H26A 110.8
C17 C26 H26B 110.8
C25 C26 C17 104.78(15)
C25 C26 H26A 110.8
C25 C26 H26B 110.8
H26A C26 H26B 108.9
O5 C14 H14A 111.2
O5 C14 H14B 111.2
O5 C14 C15 103.0(14)
H14A C14 H14B 109.1
C15 C14 H14A 111.2
C15 C14 H14B 111.2
O6 C15 C14 103.6(12)
O6 C15 H15A 111.0
O6 C15 H15B 111.0
C14 C15 H15A 111.0
C14 C15 H15B 111.0
H15A C15 H15B 109.0
O5 C3A H3AA 110.7
O5 C3A H3AB 110.7
O5 C3A C4A 105.1(17)
H3AA C3A H3AB 108.8
C4A C3A H3AA 110.7
C4A C3A H3AB 110.7
O6 C4A C3A 101.6(15)
O6 C4A H4AA 111.4
O6 C4A H4AB 111.4
C3A C4A H4AA 111.4
C3A C4A H4AB 111.4
H4AA C4A H4AB 109.3

loop_
_geom_bond_atom_site_label_1
_geom_bond_atom_site_label_2
_geom_bond_distance
O1 C3 1.416(3)
O1 C1 1.438(14)
O1 C1A 1.42(2)
O2 C3 1.414(3)
O2 C2 1.40(2)
O2 C2A 1.44(3)
O3 H3 0.8200
O3 C6 1.429(2)
O4 H4 0.8200
O4 C7 1.422(2)
C3 H3A 0.9800
C3 C4 1.519(3)
C4 C5 1.536(3)
C4 C8 1.602(3)
C4 C11 1.542(3)
C5 H5A 0.9700
C5 H5B 0.9700
C5 C6 1.514(3)
C6 H6 0.9800
C6 C7 1.517(3)
C7 H7 0.9800
C7 C8 1.553(3)
C8 C9 1.540(3)
C8 C12 1.543(3)
C9 H9A 0.9700
C9 H9B 0.9700
C9 C10 1.515(3)
C10 H10A 0.9700
C10 H10B 0.9700
C10 C11 1.508(3)
C11 H11A 0.9700
C11 H11B 0.9700
C12 H12A 0.9700
C12 H12B 0.9700
C12 C13 1.525(3)
C13 H13A 0.9600
C13 H13B 0.9600
C13 H13C 0.9600
C1 H1A 0.9700
C1 H1B 0.9700
C1 C2 1.516(13)
C2 H2A 0.9700
C2 H2B 0.9700
C1A H1AA 0.9700
C1A H1AB 0.9700
C1A C2A 1.530(17)
C2A H2AA 0.9700
C2A H2AB 0.9700
O5 C16 1.418(3)
O5 C14 1.42(2)
O5 C3A 1.40(3)
O6 C16 1.416(3)
O6 C15 1.389(15)
O6 C4A 1.451(18)
O7 H7A 0.8200
O7 C25 1.432(2)
O8 H8 0.8200
O8 C24 1.425(2)
C16 H16 0.9800
C16 C17 1.521(3)
C17 C18 1.539(3)
C17 C21 1.600(3)
C17 C26 1.529(3)
C18 H18A 0.9700
C18 H18B 0.9700
C18 C19 1.514(3)
C19 H19A 0.9700
C19 H19B 0.9700
C19 C20 1.519(3)
C20 H20A 0.9700
C20 H20B 0.9700
C20 C21 1.537(3)
C21 C22 1.539(3)
C21 C24 1.554(3)
C22 H22A 0.9700
C22 H22B 0.9700
C22 C23 1.522(3)
C23 H23A 0.9600
C23 H23B 0.9600
C23 H23C 0.9600
C24 H24 0.9800
C24 C25 1.516(3)
C25 H25 0.9800
C25 C26 1.507(3)
C26 H26A 0.9700
C26 H26B 0.9700
C14 H14A 0.9700
C14 H14B 0.9700
C14 C15 1.504(13)
C15 H15A 0.9700
C15 H15B 0.9700
C3A H3AA 0.9700
C3A H3AB 0.9700
C3A C4A 1.518(16)
C4A H4AA 0.9700
C4A H4AB 0.9700

loop_
_twin_individual_id
_twin_individual_mass_fraction_refined
1 0.663(2)
2 0.337(2)
